data_2000381
loop_
_publ_author_name
'Nethaji, M.'
'Pattabhi, V.'
'Chhabra, N.'
'Poonia, N. S.'

_publ_section_title
;
 Structure of ethylenediammonium 3,5-dinitrobenzoate
;
_journal_issue 12
_journal_name_full 'Acta Crystallographica Section C'
_journal_page_first 2207
_journal_page_last 2209
_journal_paper_doi 10.1107/S0108270192004190
_journal_volume 48
_journal_year 1992
_chemical_formula_moiety 'C2 H10 N2 +2, C7 H3 N2 O6 -, C7 H3 N2 O6 -'
_chemical_formula_sum 'C16 H16 N6 O12'
_chemical_formula_weight 484.34
_space_group_IT_number 2
_space_group_name_Hall '-P 1'
_space_group_name_H-M_alt 'P -1'
_symmetry_cell_setting triclinic
_symmetry_space_group_name_Hall '-P 1'
_symmetry_space_group_name_H-M 'P -1'
_cell_angle_alpha 94.747(8)
_cell_angle_beta 108.300(10)
_cell_angle_gamma 97.430(10)
_cell_formula_units_Z 1
_cell_length_a 6.7370(10)
_cell_length_b 7.803(7)
_cell_length_c 10.4440(10)
_cell_volume 512.4(5)
_diffrn_radiation_type Mo
_diffrn_radiation_wavelength 0.7107
_exptl_absorpt_coefficient_mu 0.1282
_exptl_crystal_density_diffrn 1.570
_exptl_crystal_F_000 250
_cod_data_source_file ab0269.cif
_cod_data_source_block ab0269a
_cod_original_cell_volume 512.4(2)
_cod_database_code 2000381

loop_
_space_group_symop_id
_space_group_symop_operation_xyz
1 x,y,z
2 -x,-y,-z

loop_
_atom_site_label
_atom_site_type_symbol
_atom_site_fract_x
_atom_site_fract_y
_atom_site_fract_z
_atom_site_attached_hydrogens
C1 C .1936(2) .3392(2) -.00700(10) 1
C2 C .2840(2) .5038(2) .06420(10) 0
C21 C .3718(2) .5287(2) .21830(10) 0
O21 O .3886(3) .39470(10) .27400(10) 0
O22 O .4210(3) .68060(10) .27440(10) 0
C3 C .2962(2) .6467(2) -.00620(10) 1
C4 C .2178(2) .6203(2) -.14700(10) 0
N41 N .2331(2) .7702(2) -.22200(10) 0
O41 O .1234(2) .7516(2) -.34270(10) 0
O42 O .3512(2) .90370(10) -.16180(10) 0
C5 C .1265(2) .4590(2) -.22090(10) 1
C6 C .1166(2) .3218(2) -.14750(10) 0
N61 N .0149(2) .1494(2) -.22440(10) 0
O61 O -.0073(2) .12670(10) -.34580(10) 0
O62 O -.0458(2) .03670(10) -.16380(10) 0
N11 N .6408(2) -.19320(10) .53250(10) 3
C12 C .5048(2) -.0648(2) .55020(10) 2

loop_
_geom_angle_atom_site_label_1
_geom_angle_atom_site_label_2
_geom_angle_atom_site_label_3
_geom_angle
C2 C1 C6 118.60(10)
C1 C2 C21 120.30(10)
C2 C21 O22 116.20(10)
O21 C21 O22 127.10(10)
C3 C4 C5 123.00(10)
N41 C4 C5 118.10(10)
C4 N41 O41 117.2(2)
C4 C5 C6 116.50(10)
C5 C6 N61 117.30(10)
C6 N61 O62 118.20(10)
O61 N61 O62 123.50(10)
C1 C2 C3 119.90(10)
C21 C2 C3 119.70(10)
C2 C21 O21 116.70(10)
C2 C3 C4 118.70(10)
C3 C4 N41 119.00(10)
C4 N41 O42 118.60(10)
O41 N41 O42 124.20(10)
C1 C6 C5 123.40(10)
C1 C6 N61 119.30(10)
C6 N61 O61 118.30(10)
N11 C12 C12' 112.60(10)

loop_
_geom_bond_atom_site_label_1
_geom_bond_atom_site_label_2
_geom_bond_distance
C1 C2 1.389(2)
C2 C21 1.5160(10)
C21 O21 1.239(2)
C3 C4 1.3850(10)
N41 O41 1.2300(10)
C5 C6 1.374(2)
N61 O62 1.226(2)
C12 C12' 1.509(2)
C1 C6 1.3830(10)
C2 C3 1.393(2)
C21 O22 1.233(2)
C4 C5 1.378(2)
N41 O42 1.215(2)
N61 O61 1.224(2)
N11 C12 1.480(2)

loop_
_cod_changelog_entry_id
_cod_changelog_entry_author
_cod_changelog_entry_date
_cod_changelog_entry_text
1 'Vaitkus, Antanas' 2016-12-28T17:18:50+02:00
;
 Marked attached hydrogen atoms.
;
2 'Vaitkus, Antanas' 2024-12-11T16:12:30+02:00
;
 Added the '_atom_site_type_symbol' data item.
;
